data_9009306
loop_
_publ_author_name
'Mazzi, F.'
'Galli, E.'

_publ_section_title
;
 The tetrahedral framework of chabazite
 Note: Occupancies invented to match formula and refinement
 Sample: C 1a, triclinic refinement
;
_journal_name_full 'Neues Jahrbuch fur Mineralogie, Monatshefte'
_journal_page_first 461
_journal_page_last 480
_journal_volume 1983
_journal_year 1983
_chemical_compound_source 'Wasson's Bluff, Two Island, Nova Scotia, Canada'
_chemical_formula_sum 'Al3.166 Ca1.01 K0.164 Na0.226 O24 Si8.821'
_chemical_name_mineral Chabazite-Ca
_space_group_IT_number 2
_symmetry_space_group_name_Hall '-P 1'
_symmetry_space_group_name_H-M 'P -1'
_cell_angle_alpha 94.337
_cell_angle_beta 94.269
_cell_angle_gamma 94.403
_cell_formula_units_Z 1
_cell_length_a 9.4094
_cell_length_b 9.3955
_cell_length_c 9.4012
_cell_volume 823.601
_database_code_amcsd 0014780
_exptl_crystal_density_diffrn 1.551
_cod_original_formula_sum 'Ca1.01 Na.226 K.164 Si8.821 Al3.166 O24'
_cod_database_code 9009306

loop_
_space_group_symop_operation_xyz
x,y,z
-x,-y,-z

loop_
_atom_site_aniso_label
_atom_site_aniso_U_11
_atom_site_aniso_U_22
_atom_site_aniso_U_33
_atom_site_aniso_U_12
_atom_site_aniso_U_13
_atom_site_aniso_U_23
CaX1 0.06468 0.07375 0.06546 0.05750 0.05489 0.05789
NaX1 0.06468 0.07375 0.06546 0.05750 0.05489 0.05789
KX1 0.06468 0.07375 0.06546 0.05750 0.05489 0.05789
Si1 0.01063 0.00972 0.01504 0.00088 -0.00133 0.00133
Al1 0.01063 0.00972 0.01504 0.00088 -0.00133 0.00133
Si2 0.00930 0.01678 0.01017 -0.00044 0.00133 0.00044
Al2 0.00930 0.01678 0.01017 -0.00044 0.00133 0.00044
Si3 0.01152 0.01678 0.00885 0.00133 0.00133 -0.00088
Al3 0.01152 0.01678 0.00885 0.00133 0.00133 -0.00088
Si4 0.01107 0.00883 0.01415 0.00177 -0.00044 0.00000
Al4 0.01107 0.00883 0.01415 0.00177 -0.00044 0.00000
Si5 0.01506 0.00883 0.01150 0.00000 0.00044 -0.00044
Al5 0.01506 0.00883 0.01150 0.00000 0.00044 -0.00044
Si6 0.01550 0.01148 0.00973 0.00133 -0.00044 0.00000
Al6 0.01550 0.01148 0.00973 0.00133 -0.00044 0.00000
O1A 0.02436 0.03709 0.02831 -0.00929 -0.00177 -0.00795
O1B 0.02702 0.02738 0.03981 -0.00310 0.01195 0.00928
O1C 0.04386 0.03091 0.02654 -0.01327 -0.01593 0.00265
O2A 0.03145 0.01104 0.03273 0.00221 -0.00177 -0.00177
O2B 0.03721 0.03356 0.01150 0.00442 0.00044 0.00044
O2C 0.01506 0.03091 0.03317 0.00177 -0.00133 0.00309
O3A 0.01949 0.06315 0.02123 0.00796 0.00930 0.00663
O3B 0.01905 0.02120 0.05838 0.00929 0.00487 0.00354
O3C 0.05272 0.02164 0.01902 0.00088 0.00133 0.00619
O4A 0.03101 0.03754 0.03052 0.00840 0.01284 0.01016
O4B 0.02924 0.02650 0.03538 0.01283 0.00531 0.00884
O4C 0.03544 0.02517 0.03008 0.00796 0.00310 0.00707

loop_
_atom_site_label
_atom_site_fract_x
_atom_site_fract_y
_atom_site_fract_z
_atom_site_occupancy
_atom_site_U_iso_or_equiv
_atom_site_type_symbol
_atom_site_attached_hydrogens
CaX1 0.22580 0.22690 0.22620 0.15000 0.05953 Ca 0
NaX1 0.22580 0.22690 0.22620 0.02800 0.05953 Na 0
KX1 0.22580 0.22690 0.22620 0.02200 0.05953 K 0
CaX2A 0.58170 0.23440 0.58190 0.02000 0.00887 Ca 0
NaX2A 0.58170 0.23440 0.58190 0.00500 0.00887 Na 0
KX2A 0.58170 0.23440 0.58190 0.00500 0.00887 K 0
CaX2B 0.57760 0.58030 0.23630 0.02000 0.03926 Ca 0
NaX2B 0.57760 0.58030 0.23630 0.00500 0.03926 Na 0
KX2B 0.57760 0.58030 0.23630 0.00500 0.03926 K 0
CaX2C 0.23810 0.57880 0.57950 0.02000 0.04179 Ca 0
NaX2C 0.23810 0.57880 0.57950 0.00500 0.04179 Na 0
KX2C 0.23810 0.57880 0.57950 0.00500 0.04179 K 0
CaX3 0.40230 0.40800 0.40440 0.16000 0.06079 Ca 0
NaX3 0.40230 0.40800 0.40440 0.04000 0.06079 Na 0
KX3 0.40230 0.40800 0.40440 0.03000 0.06079 K 0
CaX4A 0.50000 0.00000 0.50000 0.09000 0.12159 Ca 0
NaX4A 0.50000 0.00000 0.50000 0.02000 0.12159 Na 0
KX4A 0.50000 0.00000 0.50000 0.01000 0.12159 K 0
CaX4B 0.50000 0.50000 0.00000 0.09000 0.12412 Ca 0
NaX4B 0.50000 0.50000 0.00000 0.02000 0.12412 Na 0
KX4B 0.50000 0.50000 0.00000 0.01000 0.12412 K 0
CaX4C 0.00000 0.50000 0.50000 0.09000 0.12792 Ca 0
NaX4C 0.00000 0.50000 0.50000 0.02000 0.12792 Na 0
KX4C 0.00000 0.50000 0.50000 0.01000 0.12792 K 0
Si1 0.33310 0.10540 -0.12270 0.69640 0.01178 Si 0
Al1 0.33310 0.10540 -0.12270 0.30200 0.01178 Al 0
Si2 0.33430 -0.12320 0.10490 0.68640 0.01203 Si 0
Al2 0.33430 -0.12320 0.10490 0.31200 0.01203 Al 0
Si3 0.10400 -0.12430 0.33470 0.67940 0.01229 Si 0
Al3 0.10400 -0.12430 0.33470 0.31900 0.01229 Al 0
Si4 0.10370 0.33390 -0.12500 0.74640 0.01140 Si 0
Al4 0.10370 0.33390 -0.12500 0.25200 0.01140 Al 0
Si5 -0.12460 0.33230 0.10370 0.80000 0.01203 Si 0
Al5 -0.12460 0.33230 0.10370 0.20000 0.01203 Al 0
Si6 -0.12310 0.10410 0.33170 0.80200 0.01229 Si 0
Al6 -0.12310 0.10410 0.33170 0.19800 0.01229 Al 0
O1A -0.26030 0.00110 0.25970 1.00000 0.03166 O 0
O1B 0.26340 -0.26050 -0.00280 1.00000 0.03293 O 0
O1C 0.00150 0.26350 -0.26470 1.00000 0.03546 O 0
O2A -0.15080 0.49830 0.15080 1.00000 0.02533 O 0
O2B 0.15350 -0.15180 0.50260 1.00000 0.02786 O 0
O2C 0.49940 0.15250 -0.15340 1.00000 0.02660 O 0
O3A 0.25250 -0.11020 0.25370 1.00000 0.03420 O 0
O3B 0.25180 0.25420 -0.10710 1.00000 0.03293 O 0
O3C -0.10620 0.25150 0.25120 1.00000 0.03166 O 0
O4A 0.02260 0.32190 0.02250 1.00000 0.03166 O 0
O4B 0.02540 0.02510 0.32360 1.00000 0.02913 O 0
O4C 0.32480 0.02690 0.02730 1.00000 0.02913 O 0

loop_
_cod_changelog_entry_id
_cod_changelog_entry_author
_cod_changelog_entry_date
_cod_changelog_entry_text
1
;cod-tools version 3.8.0
Id: cif_guess_AMCSD_atom_types 9581 2023-05-17 12:35:41Z saulius
;
2023-05-23T09:15:05+03:00
;Derived atom types and hydrogen counts
from atom names that follow the AMCSD naming convention
(Wat == water, O-H == hydroxyl).
;

loop_
_cod_related_entry_id
_cod_related_entry_database
_cod_related_entry_code
1 AMCSD 0014780
